data_1576812
loop_
_publ_author_name
'Cidlinsk&#xe1;, Dora'
'Chyba, Jan'
'Munzarov&#xe1;, Mark&#xe9;ta'
'Yurenko, Yevgen'
'Novotn&#xfd;, Jan'
'Marek, Radek'

_publ_section_title
;
 Unraveling the coordination isomerism by ligand hyperfine NMR shifts.
;
_journal_issue 18
_journal_name_full 'Chemical science'
_journal_page_first 9042
_journal_page_last 9048
_journal_paper_doi 10.1039/d5sc09905f
_journal_volume 17
_journal_year 2026
_chemical_formula_sum 'C10 H15 Cl4 N2 O2 Ru'
_chemical_formula_weight 438.11
_space_group_crystal_system triclinic
_space_group_IT_number 2
_space_group_name_Hall '-P 1'
_space_group_name_H-M_alt 'P -1'
_atom_sites_solution_hydrogens geom
_audit_creation_method SHELXL-2019/3
_audit_update_record
;
2025-12-10 deposited with the CCDC.	2026-03-04 downloaded from the CCDC.
;
_cell_angle_alpha 86.5353(9)
_cell_angle_beta 86.7221(10)
_cell_angle_gamma 81.2162(12)
_cell_formula_units_Z 4
_cell_length_a 7.70943(12)
_cell_length_b 8.63316(11)
_cell_length_c 25.6307(2)
_cell_measurement_reflns_used 22834
_cell_measurement_temperature 119.98(10)
_cell_measurement_theta_max 77.2810
_cell_measurement_theta_min 5.1800
_cell_volume 1680.82(4)
_computing_cell_refinement 'CrysAlisPro 1.171.43.143a (Rigaku OD, 2024)'
_computing_data_collection 'CrysAlisPro 1.171.43.143a (Rigaku OD, 2024)'
_computing_data_reduction 'CrysAlisPro 1.171.43.143a (Rigaku OD, 2024)'
_computing_structure_refinement 'SHELXL-2019/2 (Sheldrick, 2019)'
_diffrn_ambient_temperature 119.98(10)
_diffrn_detector_area_resol_mean 10.0000
_diffrn_measured_fraction_theta_full 0.996
_diffrn_measured_fraction_theta_max 0.975
_diffrn_measurement_device_type 'ROD, Synergy Custom system, HyPix'
_diffrn_measurement_method '\w scans'
_diffrn_radiation_type CuK\a
_diffrn_radiation_wavelength 1.54184
_diffrn_reflns_av_R_equivalents 0.0407
_diffrn_reflns_av_unetI/netI 0.0189
_diffrn_reflns_Laue_measured_fraction_full 0.996
_diffrn_reflns_Laue_measured_fraction_max 0.975
_diffrn_reflns_limit_h_max 8
_diffrn_reflns_limit_h_min -9
_diffrn_reflns_limit_k_max 10
_diffrn_reflns_limit_k_min -10
_diffrn_reflns_limit_l_max 32
_diffrn_reflns_limit_l_min -32
_diffrn_reflns_number 39228
_diffrn_reflns_point_group_measured_fraction_full 0.996
_diffrn_reflns_point_group_measured_fraction_max 0.975
_diffrn_reflns_theta_full 67.684
_diffrn_reflns_theta_max 77.747
_diffrn_reflns_theta_min 3.459
_diffrn_source 'Rotating-anode X-ray tube'
_exptl_absorpt_coefficient_mu 13.404
_exptl_absorpt_correction_T_max 1.00000
_exptl_absorpt_correction_T_min 0.52912
_exptl_absorpt_correction_type multi-scan
_exptl_absorpt_process_details
;
CrysAlisPro 1.171.43.143a (Rigaku Oxford Diffraction, 2024)
Empirical absorption correction using spherical harmonics,
implemented in SCALE3 ABSPACK scaling algorithm.
;
_exptl_crystal_density_diffrn 1.731
_exptl_crystal_description Prism
_exptl_crystal_F_000 868
_exptl_crystal_size_max 0.080
_exptl_crystal_size_mid 0.080
_exptl_crystal_size_min 0.040
_refine_diff_density_max 0.648
_refine_diff_density_min -1.461
_refine_diff_density_rms 0.107
_refine_ls_extinction_method none
_refine_ls_goodness_of_fit_ref 1.076
_refine_ls_hydrogen_treatment constr
_refine_ls_matrix_type full
_refine_ls_number_parameters 351
_refine_ls_number_reflns 6981
_refine_ls_number_restraints 0
_refine_ls_restrained_S_all 1.076
_refine_ls_R_factor_all 0.0369
_refine_ls_R_factor_gt 0.0352
_refine_ls_shift/su_max 0.004
_refine_ls_shift/su_mean 0.000
_refine_ls_structure_factor_coef Fsqd
_refine_ls_weighting_details 'w=1/[\s^2^(Fo^2^)+(0.0583P)^2^+2.4568P] where P=(Fo^2^+2Fc^2^)/3'
_refine_ls_weighting_scheme calc
_refine_ls_wR_factor_gt 0.0965
_refine_ls_wR_factor_ref 0.0977
_reflns_Friedel_coverage 0.000
_reflns_number_gt 6518
_reflns_number_total 6981
_reflns_threshold_expression 'I > 2\s(I)'
_cod_data_source_file d5sc09905f2.cif
_cod_data_source_block AX1
_cod_depositor_comments 'Adding full bibliography for 1576811--1576812.cif.'
_cod_database_code 1576812
_shelx_shelxl_version_number 2019/3
_shelx_space_group_comment
;
The symmetry employed for this shelxl refinement is uniquely defined
by the following loop, which should always be used as a source of
symmetry information in preference to the above space-group names.
They are only intended as comments.
;
_shelx_estimated_absorpt_t_min 0.414
_shelx_estimated_absorpt_t_max 0.616
_oxdiff_exptl_absorpt_empirical_full_min 0.710
_oxdiff_exptl_absorpt_empirical_full_max 1.807
_oxdiff_exptl_absorpt_empirical_details
;
Empirical correction (ABSPACK) includes:
- Absorption correction using spherical harmonics
- Frame scaling
;

loop_
_space_group_symop_operation_xyz
'x, y, z'
'-x, -y, -z'

loop_
_atom_site_label
_atom_site_type_symbol
_atom_site_fract_x
_atom_site_fract_y
_atom_site_fract_z
_atom_site_U_iso_or_equiv
_atom_site_adp_type
_atom_site_occupancy
_atom_site_site_symmetry_order
_atom_site_calc_flag
_atom_site_refinement_flags_posn
_atom_site_refinement_flags_adp
_atom_site_refinement_flags_occupancy
_atom_site_disorder_assembly
_atom_site_disorder_group
Cl1_1 Cl 0.40420(11) 0.58185(10) 0.90655(3) 0.03601(18) Uani 1 1 d . . . . .
Cl1A_1 Cl 0.97526(11) 0.76416(9) 0.62714(3) 0.03446(17) Uani 1 1 d . . . . .
O1_1 O 0.4050(3) 0.4193(3) 0.80359(9) 0.0303(5) Uani 1 1 d . . . . .
O1A_1 O 0.7237(3) 0.8900(3) 0.71479(8) 0.0269(4) Uani 1 1 d . . . . .
N1_1 N 0.1768(4) 0.6996(3) 0.81143(11) 0.0299(6) Uani 1 1 d . . . . .
N1A_1 N 0.8528(4) 1.1168(3) 0.64777(10) 0.0268(5) Uani 1 1 d . . . . .
C1_1 C 0.4891(4) 0.2805(4) 0.80429(13) 0.0301(7) Uani 1 1 d . . . . .
C1A_1 C 0.6551(4) 0.7792(4) 0.73905(12) 0.0275(6) Uani 1 1 d . . . . .
C3_1 C 0.6306(5) 0.2513(4) 0.76211(14) 0.0370(8) Uani 1 1 d . . . . .
H3A_1 H 0.694764 0.144897 0.767380 0.055 Uiso 1 1 calc R U . . .
H3B_1 H 0.711983 0.327680 0.763372 0.055 Uiso 1 1 calc R U . . .
H3C_1 H 0.577917 0.262189 0.727930 0.055 Uiso 1 1 calc R U . . .
C4_1 C 0.1598(4) 0.8114(4) 0.78596(13) 0.0303(7) Uani 1 1 d . . . . .
C3A_1 C 0.6880(5) 0.7545(4) 0.79629(13) 0.0341(7) Uani 1 1 d . . . . .
H3AA_1 H 0.776034 0.661280 0.801987 0.051 Uiso 1 1 calc R U . . .
H3AB_1 H 0.578286 0.739690 0.815879 0.051 Uiso 1 1 calc R U . . .
H3AC_1 H 0.731142 0.846537 0.808410 0.051 Uiso 1 1 calc R U . . .
C5_1 C 0.1357(5) 0.9566(5) 0.75320(16) 0.0423(9) Uani 1 1 d . . . . .
H5A_1 H 0.242062 0.963325 0.730842 0.063 Uiso 1 1 calc R U . . .
H5B_1 H 0.113428 1.046579 0.775481 0.063 Uiso 1 1 calc R U . . .
H5C_1 H 0.035501 0.957489 0.731267 0.063 Uiso 1 1 calc R U . . .
C4A_1 C 0.9260(4) 1.2171(4) 0.65370(12) 0.0273(6) Uani 1 1 d . . . . .
C5A_1 C 1.0207(5) 1.3465(4) 0.66159(14) 0.0340(7) Uani 1 1 d . . . . .
H5AA_1 H 1.124287 1.340940 0.637362 0.051 Uiso 1 1 calc R U . . .
H5AB_1 H 1.057996 1.339506 0.697685 0.051 Uiso 1 1 calc R U . . .
H5AC_1 H 0.943736 1.446297 0.655037 0.051 Uiso 1 1 calc R U . . .
Cl1_3 Cl 0.7924(2) 0.38930(15) 0.53931(6) 0.0706(3) Uani 1 1 d . . . . .
Cl2_3 Cl 0.68754(19) 0.65675(16) 0.46726(4) 0.0633(3) Uani 1 1 d . . . . .
C1_3 C 0.7744(8) 0.5918(5) 0.52780(18) 0.0589(12) Uani 1 1 d . . . . .
H1A_3 H 0.892103 0.623493 0.529140 0.071 Uiso 1 1 calc R U . . .
H1B_3 H 0.698051 0.643951 0.555980 0.071 Uiso 1 1 calc R U . . .
Cl1_4 Cl 0.7816(2) 0.23302(16) 0.97773(4) 0.0661(3) Uani 1 1 d . . . . .
Cl2_4 Cl 0.88040(18) 0.00896(14) 0.89535(5) 0.0632(3) Uani 1 1 d . . . . .
C1_4 C 0.8278(6) 0.2085(5) 0.91058(16) 0.0455(9) Uani 1 1 d . . . . .
H1A_4 H 0.927570 0.263915 0.898801 0.055 Uiso 1 1 calc R U . . .
H1B_4 H 0.724415 0.257375 0.891089 0.055 Uiso 1 1 calc R U . . .
Ru1 Ru 0.20777(3) 0.49099(3) 0.85448(2) 0.02355(8) Uani 1 1 d . . . . .
Ru1A Ru 0.71425(3) 0.93732(3) 0.63751(2) 0.02308(8) Uani 1 1 d . . . . .
Cl1 Cl 0.01821(11) 0.39151(10) 0.80168(3) 0.03468(18) Uani 1 1 d . . . . .
Cl1A Cl 0.45052(10) 1.10829(9) 0.64871(3) 0.03176(16) Uani 1 1 d . . . . .
O1 O 0.2345(3) 0.2872(3) 0.89694(9) 0.0292(5) Uani 1 1 d . . . . .
O1A O 0.5762(3) 0.7658(3) 0.62637(9) 0.0300(5) Uani 1 1 d . . . . .
N1 N 0.0061(4) 0.5673(3) 0.90628(10) 0.0291(6) Uani 1 1 d . . . . .
N1A N 0.7152(4) 0.9892(3) 0.55842(10) 0.0310(6) Uani 1 1 d . . . . .
C1 C 0.3439(5) 0.1661(4) 0.88438(14) 0.0331(7) Uani 1 1 d . . . . .
C2 C 0.4573(5) 0.1596(4) 0.84045(15) 0.0380(8) Uani 1 1 d . . . . .
H2 H 0.522223 0.059311 0.834090 0.046 Uiso 1 1 calc R U . . .
C1A C 0.5231(4) 0.6750(4) 0.66415(13) 0.0282(6) Uani 1 1 d . . . . .
C3 C 0.3445(6) 0.0265(4) 0.92220(17) 0.0473(10) Uani 1 1 d . . . . .
H3A H 0.226992 0.027370 0.939024 0.071 Uiso 1 1 calc R U . . .
H3B H 0.429417 0.030857 0.948913 0.071 Uiso 1 1 calc R U . . .
H3C H 0.377553 -0.069956 0.903391 0.071 Uiso 1 1 calc R U . . .
C2A C 0.5565(5) 0.6807(4) 0.71643(13) 0.0319(7) Uani 1 1 d . . . . .
H2A H 0.505924 0.608447 0.739825 0.038 Uiso 1 1 calc R U . . .
C4 C -0.1017(4) 0.6087(4) 0.93653(12) 0.0295(7) Uani 1 1 d . . . . .
C3A C 0.4183(5) 0.5563(4) 0.64737(16) 0.0401(8) Uani 1 1 d . . . . .
H3AA H 0.329562 0.607427 0.623476 0.060 Uiso 1 1 calc R U . . .
H3AB H 0.359962 0.510131 0.678174 0.060 Uiso 1 1 calc R U . . .
H3AC H 0.496495 0.473644 0.629476 0.060 Uiso 1 1 calc R U . . .
C5 C -0.2382(5) 0.6626(5) 0.97565(14) 0.0390(8) Uani 1 1 d . . . . .
H5A H -0.330144 0.737054 0.958979 0.058 Uiso 1 1 calc R U . . .
H5B H -0.187176 0.714497 1.002754 0.058 Uiso 1 1 calc R U . . .
H5C H -0.289162 0.572697 0.991573 0.058 Uiso 1 1 calc R U . . .
C4A C 0.7190(5) 1.0245(4) 0.51528(13) 0.0346(7) Uani 1 1 d . . . . .
C5A C 0.7244(6) 1.0726(6) 0.45969(15) 0.0499(10) Uani 1 1 d . . . . .
H5AA H 0.842783 1.093520 0.448674 0.075 Uiso 1 1 calc R U . . .
H5AB H 0.639667 1.167955 0.453662 0.075 Uiso 1 1 calc R U . . .
H5AC H 0.694330 0.988549 0.439424 0.075 Uiso 1 1 calc R U . . .

loop_
_atom_site_aniso_label
_atom_site_aniso_U_11
_atom_site_aniso_U_22
_atom_site_aniso_U_33
_atom_site_aniso_U_23
_atom_site_aniso_U_13
_atom_site_aniso_U_12
Cl1_1 0.0406(4) 0.0396(4) 0.0308(4) 0.0001(3) -0.0024(3) -0.0158(3)
Cl1A_1 0.0348(4) 0.0286(4) 0.0387(4) 0.0007(3) 0.0064(3) -0.0045(3)
O1_1 0.0342(12) 0.0286(11) 0.0271(11) 0.0003(9) 0.0064(9) -0.0049(9)
O1A_1 0.0317(11) 0.0252(11) 0.0246(10) 0.0012(8) 0.0004(8) -0.0085(9)
N1_1 0.0322(14) 0.0253(13) 0.0308(13) 0.0017(11) 0.0034(11) -0.0031(11)
N1A_1 0.0328(14) 0.0247(13) 0.0238(12) 0.0008(10) 0.0011(10) -0.0091(11)
C1_1 0.0329(16) 0.0274(16) 0.0292(15) -0.0072(12) 0.0011(13) -0.0011(13)
C1A_1 0.0299(16) 0.0242(15) 0.0269(15) 0.0038(11) 0.0052(12) -0.0042(12)
C3_1 0.0383(19) 0.0374(19) 0.0356(17) -0.0093(14) 0.0064(15) -0.0070(15)
C4_1 0.0304(16) 0.0261(16) 0.0332(16) 0.0040(13) 0.0004(13) -0.0036(12)
C3A_1 0.0405(19) 0.0313(17) 0.0288(16) 0.0044(13) 0.0025(13) -0.0039(14)
C5_1 0.046(2) 0.0338(19) 0.045(2) 0.0166(16) -0.0053(16) -0.0057(16)
C4A_1 0.0332(16) 0.0265(16) 0.0226(14) 0.0003(11) 0.0014(12) -0.0072(13)
C5A_1 0.046(2) 0.0257(16) 0.0338(16) -0.0007(13) 0.0013(14) -0.0181(14)
Cl1_3 0.0875(9) 0.0448(6) 0.0817(9) 0.0070(6) -0.0196(7) -0.0152(6)
Cl2_3 0.0828(8) 0.0647(7) 0.0420(5) -0.0005(5) -0.0117(5) -0.0081(6)
C1_3 0.087(4) 0.044(2) 0.043(2) -0.0031(18) -0.009(2) -0.002(2)
Cl1_4 0.0965(9) 0.0666(7) 0.0371(5) 0.0055(5) 0.0094(5) -0.0265(7)
Cl2_4 0.0712(7) 0.0459(6) 0.0763(8) -0.0100(5) -0.0134(6) -0.0143(5)
C1_4 0.058(2) 0.042(2) 0.0389(19) 0.0021(16) -0.0020(17) -0.0185(19)
Ru1 0.02944(13) 0.02011(13) 0.02054(12) 0.00188(8) 0.00279(9) -0.00456(9)
Ru1A 0.02981(14) 0.01977(12) 0.02101(12) 0.00106(8) 0.00140(9) -0.00982(9)
Cl1 0.0421(4) 0.0358(4) 0.0279(4) -0.0017(3) -0.0041(3) -0.0108(3)
Cl1A 0.0332(4) 0.0297(4) 0.0323(4) -0.0021(3) -0.0026(3) -0.0041(3)
O1 0.0376(12) 0.0217(11) 0.0277(11) 0.0047(8) 0.0022(9) -0.0060(9)
O1A 0.0377(12) 0.0257(11) 0.0286(11) -0.0021(9) 0.0015(9) -0.0124(9)
N1 0.0335(14) 0.0268(13) 0.0270(13) 0.0003(10) 0.0018(11) -0.0059(11)
N1A 0.0392(15) 0.0301(14) 0.0252(13) 0.0014(11) 0.0006(11) -0.0119(12)
C1 0.0448(19) 0.0193(14) 0.0349(17) 0.0043(12) -0.0041(14) -0.0058(13)
C2 0.044(2) 0.0277(17) 0.0398(18) 0.0005(14) 0.0003(15) -0.0007(14)
C1A 0.0279(15) 0.0205(14) 0.0369(16) -0.0005(12) 0.0031(13) -0.0082(12)
C3 0.064(3) 0.0243(17) 0.050(2) 0.0101(16) 0.0047(19) -0.0021(17)
C2A 0.0345(17) 0.0274(16) 0.0342(16) 0.0060(13) 0.0057(13) -0.0117(13)
C4 0.0341(17) 0.0305(16) 0.0237(14) 0.0010(12) -0.0009(13) -0.0058(13)
C3A 0.041(2) 0.0317(18) 0.052(2) -0.0013(16) -0.0045(16) -0.0158(15)
C5 0.0350(18) 0.049(2) 0.0311(17) -0.0071(15) 0.0057(14) -0.0012(16)
C4A 0.0365(18) 0.0402(19) 0.0301(17) 0.0005(14) 0.0010(13) -0.0165(15)
C5A 0.064(3) 0.062(3) 0.0277(18) 0.0099(17) -0.0024(17) -0.030(2)

loop_
_atom_type_symbol
_atom_type_description
_atom_type_scat_dispersion_real
_atom_type_scat_dispersion_imag
_atom_type_scat_source
C C 0.0181 0.0091 'International Tables Vol C Tables 4.2.6.8 and 6.1.1.4'
H H 0.0000 0.0000 'International Tables Vol C Tables 4.2.6.8 and 6.1.1.4'
N N 0.0311 0.0180 'International Tables Vol C Tables 4.2.6.8 and 6.1.1.4'
O O 0.0492 0.0322 'International Tables Vol C Tables 4.2.6.8 and 6.1.1.4'
Cl Cl 0.3639 0.7018 'International Tables Vol C Tables 4.2.6.8 and 6.1.1.4'
Ru Ru 0.0552 3.2960 'International Tables Vol C Tables 4.2.6.8 and 6.1.1.4'

loop_
_geom_angle_atom_site_label_1
_geom_angle_atom_site_label_2
_geom_angle_atom_site_label_3
_geom_angle
_geom_angle_site_symmetry_1
_geom_angle_site_symmetry_3
_geom_angle_publ_flag
C1_1 O1_1 Ru1 123.8(2) . . ?
C1A_1 O1A_1 Ru1A 123.8(2) . . ?
C4_1 N1_1 Ru1 177.3(3) . . ?
C4A_1 N1A_1 Ru1A 178.7(3) . . ?
O1_1 C1_1 C2 124.9(3) . . ?
O1_1 C1_1 C3_1 115.0(3) . . ?
C2 C1_1 C3_1 120.0(3) . . ?
O1A_1 C1A_1 C2A 125.3(3) . . ?
O1A_1 C1A_1 C3A_1 115.8(3) . . ?
C2A C1A_1 C3A_1 118.9(3) . . ?
N1_1 C4_1 C5_1 179.3(4) . . ?
N1A_1 C4A_1 C5A_1 179.8(4) . . ?
Cl1_3 C1_3 Cl2_3 113.0(3) . . ?
Cl1_4 C1_4 Cl2_4 112.9(2) . . ?
O1_1 Ru1 O1 93.86(9) . . ?
O1_1 Ru1 N1 179.27(10) . . ?
O1 Ru1 N1 86.84(10) . . ?
O1_1 Ru1 N1_1 86.85(10) . . ?
O1 Ru1 N1_1 179.20(10) . . ?
N1 Ru1 N1_1 92.46(11) . . ?
O1_1 Ru1 Cl1_1 89.92(7) . . ?
O1 Ru1 Cl1_1 89.74(7) . . ?
N1 Ru1 Cl1_1 89.86(8) . . ?
N1_1 Ru1 Cl1_1 90.65(9) . . ?
O1_1 Ru1 Cl1 88.48(7) . . ?
O1 Ru1 Cl1 88.97(7) . . ?
N1 Ru1 Cl1 91.76(8) . . ?
N1_1 Ru1 Cl1 90.66(9) . . ?
Cl1_1 Ru1 Cl1 177.88(3) . . ?
O1A Ru1A O1A_1 94.02(9) . . ?
O1A Ru1A N1A_1 178.71(10) . . ?
O1A_1 Ru1A N1A_1 86.97(10) . . ?
O1A Ru1A N1A 88.17(10) . . ?
O1A_1 Ru1A N1A 177.46(10) . . ?
N1A_1 Ru1A N1A 90.86(11) . . ?
O1A Ru1A Cl1A_1 90.38(7) . . ?
O1A_1 Ru1A Cl1A_1 88.25(7) . . ?
N1A_1 Ru1A Cl1A_1 90.47(8) . . ?
N1A Ru1A Cl1A_1 90.45(9) . . ?
O1A Ru1A Cl1A 89.01(7) . . ?
O1A_1 Ru1A Cl1A 91.20(7) . . ?
N1A_1 Ru1A Cl1A 90.14(8) . . ?
N1A Ru1A Cl1A 90.12(9) . . ?
Cl1A_1 Ru1A Cl1A 179.15(3) . . ?
C1 O1 Ru1 123.5(2) . . ?
C1A O1A Ru1A 123.2(2) . . ?
C4 N1 Ru1 177.4(3) . . ?
C4A N1A Ru1A 176.5(3) . . ?
O1 C1 C2 124.8(3) . . ?
O1 C1 C3 114.7(3) . . ?
C2 C1 C3 120.5(3) . . ?
C1 C2 C1_1 128.7(3) . . ?
O1A C1A C2A 125.5(3) . . ?
O1A C1A C3A 114.5(3) . . ?
C2A C1A C3A 120.0(3) . . ?
C1A C2A C1A_1 128.1(3) . . ?
N1 C4 C5 179.2(4) . . ?
N1A C4A C5A 179.1(4) . . ?

loop_
_geom_bond_atom_site_label_1
_geom_bond_atom_site_label_2
_geom_bond_distance
_geom_bond_site_symmetry_2
_geom_bond_publ_flag
Cl1_1 Ru1 2.3259(8) . ?
Cl1A_1 Ru1A 2.3287(8) . ?
O1_1 C1_1 1.272(4) . ?
O1_1 Ru1 1.995(2) . ?
O1A_1 C1A_1 1.275(4) . ?
O1A_1 Ru1A 2.001(2) . ?
N1_1 C4_1 1.126(4) . ?
N1_1 Ru1 2.044(3) . ?
N1A_1 C4A_1 1.125(4) . ?
N1A_1 Ru1A 2.049(3) . ?
C1_1 C2 1.394(5) . ?
C1_1 C3_1 1.496(4) . ?
C1A_1 C2A 1.394(5) . ?
C1A_1 C3A_1 1.500(4) . ?
C4_1 C5_1 1.460(5) . ?
C4A_1 C5A_1 1.455(5) . ?
Cl1_3 C1_3 1.741(5) . ?
Cl2_3 C1_3 1.752(5) . ?
Cl1_4 C1_4 1.756(4) . ?
Cl2_4 C1_4 1.771(4) . ?
Ru1 O1 2.002(2) . ?
Ru1 N1 2.042(3) . ?
Ru1 Cl1 2.3355(8) . ?
Ru1A O1A 1.994(2) . ?
Ru1A N1A 2.049(3) . ?
Ru1A Cl1A 2.3373(8) . ?
O1 C1 1.284(4) . ?
O1A C1A 1.296(4) . ?
N1 C4 1.135(4) . ?
N1A C4A 1.129(4) . ?
C1 C2 1.384(5) . ?
C1 C3 1.500(5) . ?
C1A C2A 1.384(5) . ?
C1A C3A 1.495(5) . ?
C4 C5 1.454(5) . ?
C4A C5A 1.460(5) . ?
